data_2217420
loop_
_publ_author_name
'Fang-Fang Jian'
'Ming-Na Jiang'
'Xiao-Yan Ren'
'Li-Hua Huang'

_publ_section_title
;
 3-(2-Pyridyl)-<i>N</i>-<i>p</i>-tolylindolizin-1-amine
;
_journal_coeditor_code BQ2055
_journal_issue 2
_journal_name_full 'Acta Crystallographica Section E'
_journal_page_first o386
_journal_page_last o386
_journal_paper_doi 10.1107/S1600536807068481
_journal_volume 64
_journal_year 2008
_chemical_formula_iupac 'C20 H17 N3'
_chemical_formula_moiety 'C20 H17 N3'
_chemical_formula_sum 'C20 H17 N3'
_chemical_formula_weight 299.37
_chemical_name_systematic
;
3-(2-Pyridyl)-N-p-tolylindolizin-1-amine
;
_space_group_IT_number 9
_symmetry_cell_setting monoclinic
_symmetry_space_group_name_Hall 'C -2yc'
_symmetry_space_group_name_H-M 'C 1 c 1'
_atom_sites_solution_hydrogens geom
_atom_sites_solution_primary direct
_atom_sites_solution_secondary difmap
_audit_creation_method SHELXL97
_cell_angle_alpha 90.00
_cell_angle_beta 95.41(3)
_cell_angle_gamma 90.00
_cell_formula_units_Z 16
_cell_length_a 11.090(4)
_cell_length_b 11.140(2)
_cell_length_c 51.061(3)
_cell_measurement_reflns_used 25
_cell_measurement_temperature 295(2)
_cell_measurement_theta_max 28.39
_cell_measurement_theta_min 1.6
_cell_volume 6280(3)
_computing_cell_refinement 'SMART [SAINT?] (Bruker, 2001)'
_computing_data_collection 'SMART (Bruker, 2001)'
_computing_data_reduction 'SMART [SAINT?] (Bruker, 2001)'
_computing_molecular_graphics 'SHELXTL/PC (Sheldrick, 1990)'
_computing_publication_material 'SHELXTL/PC (Sheldrick, 1990) and PLATON (Spek, 2003)'
_computing_structure_refinement 'SHELXL97 (Sheldrick, 1997)'
_computing_structure_solution 'SHELXS97 (Sheldrick, 1997)'
_diffrn_ambient_temperature 295(2)
_diffrn_measured_fraction_theta_full 0.999
_diffrn_measured_fraction_theta_max 0.999
_diffrn_measurement_device_type 'Bruker SMART CCD area-detector'
_diffrn_measurement_method '\f and \w'
_diffrn_radiation_monochromator graphite
_diffrn_radiation_source 'fine-focus sealed tube'
_diffrn_radiation_type MoK\a
_diffrn_radiation_wavelength 0.71073
_diffrn_reflns_av_R_equivalents 0.0503
_diffrn_reflns_av_sigmaI/netI 0.0570
_diffrn_reflns_limit_h_max 13
_diffrn_reflns_limit_h_min -12
_diffrn_reflns_limit_k_max 12
_diffrn_reflns_limit_k_min -13
_diffrn_reflns_limit_l_max 60
_diffrn_reflns_limit_l_min -58
_diffrn_reflns_number 16297
_diffrn_reflns_theta_full 25.00
_diffrn_reflns_theta_max 25.00
_diffrn_reflns_theta_min 1.60
_diffrn_standards_decay_% 0
_diffrn_standards_interval_count 100
_diffrn_standards_number 3
_exptl_absorpt_coefficient_mu 0.076
_exptl_absorpt_correction_type none
_exptl_crystal_colour yellow
_exptl_crystal_density_diffrn 1.267
_exptl_crystal_density_method 'not measured'
_exptl_crystal_description block
_exptl_crystal_F_000 2528
_exptl_crystal_size_max 0.40
_exptl_crystal_size_mid 0.30
_exptl_crystal_size_min 0.12
_refine_diff_density_max 0.148
_refine_diff_density_min -0.138
_refine_ls_abs_structure_details 'Flack (1983), with 3423 Friedel pairs'
_refine_ls_extinction_coef 0.00080(13)
_refine_ls_extinction_expression Fc^*^=kFc[1+0.001xFc^2^\l^3^/sin(2\q)]^-1/4^
_refine_ls_extinction_method 'SHELXL97 (Sheldrick, 1997)'
_refine_ls_goodness_of_fit_ref 1.013
_refine_ls_hydrogen_treatment constr
_refine_ls_matrix_type full
_refine_ls_number_parameters 831
_refine_ls_number_reflns 5538
_refine_ls_number_restraints 2
_refine_ls_restrained_S_all 1.013
_refine_ls_R_factor_all 0.0962
_refine_ls_R_factor_gt 0.0511
_refine_ls_shift/su_max 0.011
_refine_ls_shift/su_mean 0.000
_refine_ls_structure_factor_coef Fsqd
_refine_ls_weighting_details 'calc w = 1/[\s^2^(Fo^2^)+(0.0637P)^2^+0.1752P] where P=(Fo^2^+2Fc^2^)/3'
_refine_ls_weighting_scheme calc
_refine_ls_wR_factor_gt 0.1142
_refine_ls_wR_factor_ref 0.1362
_reflns_number_gt 3417
_reflns_number_total 5538
_reflns_threshold_expression I>2\s(I)
_cod_data_source_file bq2055.cif
_cod_data_source_block I
_cod_original_sg_symbol_H-M 'C c'
_cod_database_code 2217420
_cod_database_fobs_code 2217420

loop_
_symmetry_equiv_pos_as_xyz
'x, y, z'
'x, -y, z+1/2'
'x+1/2, y+1/2, z'
'x+1/2, -y+1/2, z+1/2'

loop_
_atom_site_type_symbol
_atom_site_label
_atom_site_fract_x
_atom_site_fract_y
_atom_site_fract_z
_atom_site_U_iso_or_equiv
_atom_site_adp_type
_atom_site_calc_flag
_atom_site_refinement_flags
_atom_site_occupancy
N N1 0.8702(4) 0.3215(4) 0.31351(9) 0.0787(14) Uani d . 1
H H1A 0.8720 0.3933 0.3197 0.094 Uiso calc R 1
N N2 0.7012(4) 0.3065(4) 0.24985(9) 0.0608(12) Uani d . 1
N N3 0.7434(5) 0.2041(5) 0.19954(11) 0.0841(15) Uani d . 1
C C1 1.0319(7) -0.0574(6) 0.38255(12) 0.110(2) Uani d . 1
H H1B 1.0706 -0.0245 0.3986 0.164 Uiso calc R 1
H H1C 1.0886 -0.1064 0.3743 0.164 Uiso calc R 1
H H1D 0.9640 -0.1055 0.3864 0.164 Uiso calc R 1
C C2 0.9890(6) 0.0429(6) 0.36437(11) 0.0741(17) Uani d . 1
C C3 1.0091(6) 0.1596(6) 0.37080(11) 0.0738(16) Uani d . 1
H H3B 1.0495 0.1776 0.3871 0.089 Uiso calc R 1
C C4 0.9724(5) 0.2527(6) 0.35424(10) 0.0696(16) Uani d . 1
H H4A 0.9887 0.3316 0.3594 0.083 Uiso calc R 1
C C5 0.9113(5) 0.2286(5) 0.33001(10) 0.0602(14) Uani d . 1
C C6 0.8902(5) 0.1097(5) 0.32329(11) 0.0662(15) Uani d . 1
H H6A 0.8498 0.0906 0.3070 0.079 Uiso calc R 1
C C7 0.9284(6) 0.0197(5) 0.34038(11) 0.0748(16) Uani d . 1
H H7A 0.9125 -0.0596 0.3355 0.090 Uiso calc R 1
C C8 0.8258(5) 0.3041(5) 0.28723(11) 0.0663(15) Uani d . 1
C C9 0.7111(5) 0.3368(5) 0.27655(11) 0.0621(15) Uani d . 1
C C10 0.6124(6) 0.3899(5) 0.28682(13) 0.0725(17) Uani d . 1
H H10A 0.6170 0.4096 0.3046 0.087 Uiso calc R 1
C C11 0.5097(6) 0.4132(5) 0.27125(15) 0.0812(18) Uani d . 1
H H11A 0.4442 0.4497 0.2782 0.097 Uiso calc R 1
C C12 0.5030(5) 0.3819(5) 0.24475(14) 0.0784(17) Uani d . 1
H H12A 0.4319 0.3972 0.2341 0.094 Uiso calc R 1
C C13 0.5964(5) 0.3301(5) 0.23408(12) 0.0697(15) Uani d . 1
H H13A 0.5901 0.3105 0.2163 0.084 Uiso calc R 1
C C14 0.8086(4) 0.2530(4) 0.24408(11) 0.0579(13) Uani d . 1
C C15 0.8842(5) 0.2535(5) 0.26710(11) 0.0651(15) Uani d . 1
H H15A 0.9631 0.2242 0.2689 0.078 Uiso calc R 1
C C16 0.8322(5) 0.2028(5) 0.21916(11) 0.0599(14) Uani d . 1
C C17 0.9428(5) 0.1527(5) 0.21541(12) 0.0744(16) Uani d . 1
H H17A 1.0049 0.1543 0.2290 0.089 Uiso calc R 1
C C18 0.9618(7) 0.1007(6) 0.19205(13) 0.0900(19) Uani d . 1
H H18A 1.0365 0.0670 0.1895 0.108 Uiso calc R 1
C C19 0.8697(8) 0.0989(6) 0.17249(13) 0.092(2) Uani d . 1
H H19A 0.8792 0.0620 0.1565 0.111 Uiso calc R 1
C C20 0.7651(8) 0.1517(7) 0.17686(15) 0.100(2) Uani d . 1
H H20A 0.7033 0.1519 0.1632 0.120 Uiso calc R 1
N N4 0.5455(4) 0.5425(4) -0.00222(8) 0.0746(14) Uani d . 1
H H4B 0.5423 0.6132 -0.0090 0.090 Uiso calc R 1
N N5 0.7094(4) 0.5371(3) 0.06191(8) 0.0518(11) Uani d . 1
N N6 0.6644(5) 0.4385(4) 0.11294(10) 0.0770(14) Uani d . 1
C C21 0.3945(8) 0.1527(7) -0.06943(13) 0.121(3) Uani d . 1
H H21A 0.3530 0.1839 -0.0853 0.181 Uiso calc R 1
H H21B 0.3409 0.1014 -0.0608 0.181 Uiso calc R 1
H H21C 0.4640 0.1076 -0.0736 0.181 Uiso calc R 1
C C22 0.4350(6) 0.2556(6) -0.05135(11) 0.0741(16) Uani d . 1
C C23 0.4128(6) 0.3724(6) -0.05887(12) 0.0801(18) Uani d . 1
H H23A 0.3730 0.3882 -0.0754 0.096 Uiso calc R 1
C C24 0.4486(5) 0.4670(5) -0.04242(10) 0.0715(16) Uani d . 1
H H24A 0.4318 0.5454 -0.0479 0.086 Uiso calc R 1
C C25 0.5086(5) 0.4468(5) -0.01808(10) 0.0543(13) Uani d . 1
C C26 0.5321(5) 0.3307(5) -0.01034(10) 0.0625(14) Uani d . 1
H H26A 0.5726 0.3151 0.0061 0.075 Uiso calc R 1
C C27 0.4957(6) 0.2366(5) -0.02691(10) 0.0748(17) Uani d . 1
H H27A 0.5127 0.1584 -0.0214 0.090 Uiso calc R 1
C C28 0.5886(5) 0.5302(4) 0.02476(10) 0.0579(13) Uani d . 1
C C29 0.7024(5) 0.5647(5) 0.03511(11) 0.0577(14) Uani d . 1
C C30 0.8009(6) 0.6197(5) 0.02489(12) 0.0718(16) Uani d . 1
H H30A 0.7972 0.6387 0.0071 0.086 Uiso calc R 1
C C31 0.9021(6) 0.6454(5) 0.04093(14) 0.0813(17) Uani d . 1
H H31A 0.9685 0.6808 0.0342 0.098 Uiso calc R 1
C C32 0.9057(5) 0.6185(5) 0.06769(13) 0.0740(16) Uani d . 1
H H32A 0.9745 0.6380 0.0787 0.089 Uiso calc R 1
C C33 0.8120(5) 0.5650(5) 0.07788(11) 0.0639(14) Uani d . 1
H H33A 0.8167 0.5470 0.0957 0.077 Uiso calc R 1
C C34 0.6026(5) 0.4835(4) 0.06768(10) 0.0529(13) Uani d . 1
C C35 0.5289(5) 0.4805(4) 0.04439(10) 0.0608(13) Uani d . 1
H H35A 0.4508 0.4495 0.0423 0.073 Uiso calc R 1
C C36 0.5768(5) 0.4394(4) 0.09291(11) 0.0576(14) Uani d . 1
C C37 0.4624(5) 0.3957(5) 0.09660(11) 0.0669(15) Uani d . 1
H H37A 0.4012 0.3991 0.0829 0.080 Uiso calc R 1
C C38 0.4389(6) 0.3478(6) 0.12013(12) 0.0831(18) Uani d . 1
H H38A 0.3628 0.3165 0.1224 0.100 Uiso calc R 1
C C39 0.5289(7) 0.3466(6) 0.14023(12) 0.087(2) Uani d . 1
H H39A 0.5158 0.3150 0.1566 0.105 Uiso calc R 1
C C40 0.6374(7) 0.3924(6) 0.13573(12) 0.087(2) Uani d . 1
H H40A 0.6982 0.3917 0.1496 0.105 Uiso calc R 1
N N7 0.2351(4) 0.1835(4) 0.31743(8) 0.0784(14) Uani d . 1
H H7B 0.1674 0.1841 0.3244 0.094 Uiso calc R 1
N N8 0.2036(4) 0.3160(4) 0.25301(8) 0.0551(11) Uani d . 1
N N9 0.2663(4) 0.2453(4) 0.20166(9) 0.0754(13) Uani d . 1
C C41 0.6583(7) 0.0627(8) 0.38309(13) 0.127(3) Uani d . 1
H H41A 0.6362 0.0299 0.3994 0.191 Uiso calc R 1
H H41B 0.7068 0.1332 0.3866 0.191 Uiso calc R 1
H H41C 0.7037 0.0042 0.3743 0.191 Uiso calc R 1
C C42 0.5462(6) 0.0949(5) 0.36591(11) 0.0718(17) Uani d . 1
C C43 0.4346(6) 0.0748(5) 0.37313(11) 0.0762(18) Uani d . 1
H H43A 0.4266 0.0400 0.3894 0.091 Uiso calc R 1
C C44 0.3328(6) 0.1037(5) 0.35743(10) 0.0695(15) Uani d . 1
H H44A 0.2574 0.0895 0.3634 0.083 Uiso calc R 1
C C45 0.3385(5) 0.1526(5) 0.33324(10) 0.0555(13) Uani d . 1
C C46 0.4528(5) 0.1748(5) 0.32533(10) 0.0633(15) Uani d . 1
H H46A 0.4610 0.2099 0.3091 0.076 Uiso calc R 1
C C47 0.5528(5) 0.1449(5) 0.34158(11) 0.0713(15) Uani d . 1
H H47A 0.6288 0.1589 0.3359 0.086 Uiso calc R 1
C C48 0.2342(5) 0.2138(5) 0.29083(11) 0.0616(14) Uani d . 1
C C49 0.1925(5) 0.3227(5) 0.28004(11) 0.0618(15) Uani d . 1
C C50 0.1451(5) 0.4263(6) 0.29006(13) 0.0742(16) Uani d . 1
H H50A 0.1377 0.4321 0.3080 0.089 Uiso calc R 1
C C51 0.1101(6) 0.5176(5) 0.27438(16) 0.0846(18) Uani d . 1
H H51A 0.0780 0.5866 0.2813 0.102 Uiso calc R 1
C C52 0.1219(5) 0.5090(5) 0.24722(14) 0.0779(17) Uani d . 1
H H52A 0.0977 0.5732 0.2363 0.093 Uiso calc R 1
C C53 0.1670(5) 0.4110(5) 0.23683(12) 0.0684(15) Uani d . 1
H H53A 0.1738 0.4066 0.2188 0.082 Uiso calc R 1
C C54 0.2545(5) 0.2072(5) 0.24732(10) 0.0553(13) Uani d . 1
C C55 0.2706(4) 0.1438(5) 0.27082(10) 0.0599(13) Uani d . 1
H H55A 0.3012 0.0663 0.2727 0.072 Uiso calc R 1
C C56 0.2838(5) 0.1672(5) 0.22142(10) 0.0598(15) Uani d . 1
C C57 0.3280(6) 0.0552(5) 0.21804(12) 0.0764(16) Uani d . 1
H H57A 0.3378 0.0023 0.2322 0.092 Uiso calc R 1
C C58 0.3581(7) 0.0202(7) 0.19380(15) 0.099(2) Uani d . 1
H H58A 0.3901 -0.0556 0.1913 0.119 Uiso calc R 1
C C59 0.3398(7) 0.0992(9) 0.17338(15) 0.103(2) Uani d . 1
H H59A 0.3589 0.0785 0.1566 0.124 Uiso calc R 1
C C60 0.2935(6) 0.2077(8) 0.17817(14) 0.096(2) Uani d . 1
H H60A 0.2795 0.2603 0.1641 0.116 Uiso calc R 1
N N10 0.1844(4) 0.4090(5) -0.00098(10) 0.0818(14) Uani d . 1
H H10B 0.2529 0.4104 -0.0076 0.098 Uiso calc R 1
N N11 0.2016(4) 0.5450(4) 0.06290(9) 0.0580(12) Uani d . 1
N N12 0.1146(5) 0.4780(4) 0.11300(11) 0.0838(15) Uani d . 1
C C61 -0.2288(7) 0.2740(8) -0.06922(14) 0.119(3) Uani d . 1
H H61A -0.2997 0.2754 -0.0598 0.178 Uiso calc R 1
H H61B -0.2177 0.1947 -0.0759 0.178 Uiso calc R 1
H H61C -0.2387 0.3299 -0.0836 0.178 Uiso calc R 1
C C62 -0.1199(6) 0.3084(6) -0.05100(12) 0.0759(17) Uani d . 1
C C63 -0.0037(6) 0.2915(6) -0.05796(11) 0.0797(18) Uani d . 1
H H63A 0.0072 0.2581 -0.0743 0.096 Uiso calc R 1
C C64 0.0966(6) 0.3231(5) -0.04131(11) 0.0741(16) Uani d . 1
H H64A 0.1738 0.3092 -0.0463 0.089 Uiso calc R 1
C C65 0.0825(5) 0.3754(4) -0.01716(10) 0.0595(14) Uani d . 1
C C66 -0.0325(5) 0.3933(5) -0.01056(11) 0.0657(16) Uani d . 1
H H66A -0.0444 0.4277 0.0056 0.079 Uiso calc R 1
C C67 -0.1307(6) 0.3614(5) -0.02736(11) 0.0771(17) Uani d . 1
H H67A -0.2078 0.3766 -0.0224 0.093 Uiso calc R 1
C C68 0.1821(5) 0.4409(5) 0.02563(11) 0.0645(14) Uani d . 1
C C69 0.2190(5) 0.5481(5) 0.03640(11) 0.0613(14) Uani d . 1
C C70 0.2701(5) 0.6524(6) 0.02631(14) 0.0796(18) Uani d . 1
H H70A 0.2822 0.6571 0.0086 0.096 Uiso calc R 1
C C71 0.3014(5) 0.7460(6) 0.04260(15) 0.0811(18) Uani d . 1
H H71A 0.3341 0.8155 0.0360 0.097 Uiso calc R 1
C C72 0.2844(5) 0.7370(5) 0.06911(14) 0.0791(17) Uani d . 1
H H72A 0.3074 0.8008 0.0802 0.095 Uiso calc R 1
C C73 0.2363(5) 0.6400(5) 0.07914(12) 0.0663(15) Uani d . 1
H H73A 0.2261 0.6364 0.0970 0.080 Uiso calc R 1
C C74 0.1514(5) 0.4339(4) 0.06860(10) 0.0569(13) Uani d . 1
C C75 0.1399(5) 0.3708(5) 0.04535(11) 0.0631(14) Uani d . 1
H H75A 0.1088 0.2935 0.0432 0.076 Uiso calc R 1
C C76 0.1158(5) 0.3981(5) 0.09363(11) 0.0645(14) Uani d . 1
C C77 0.0773(6) 0.2824(5) 0.09707(12) 0.0790(17) Uani d . 1
H H77A 0.0777 0.2279 0.0833 0.095 Uiso calc R 1
C C78 0.0385(7) 0.2461(6) 0.12032(13) 0.0912(19) Uani d . 1
H H78A 0.0126 0.1676 0.1225 0.109 Uiso calc R 1
C C79 0.0382(7) 0.3279(6) 0.14059(12) 0.087(2) Uani d . 1
H H79A 0.0128 0.3072 0.1568 0.105 Uiso calc R 1
C C80 0.0775(7) 0.4408(7) 0.13548(13) 0.101(2) Uani d . 1
H H80A 0.0781 0.4966 0.1490 0.121 Uiso calc R 1

loop_
_atom_site_aniso_label
_atom_site_aniso_U_11
_atom_site_aniso_U_22
_atom_site_aniso_U_33
_atom_site_aniso_U_12
_atom_site_aniso_U_13
_atom_site_aniso_U_23
N1 0.107(4) 0.058(3) 0.068(3) 0.001(3) -0.011(3) -0.009(2)
N2 0.046(3) 0.049(3) 0.086(3) -0.002(2) 0.000(2) 0.008(2)
N3 0.085(4) 0.086(4) 0.078(4) 0.008(3) -0.008(3) -0.008(3)
C1 0.148(7) 0.097(5) 0.084(4) 0.030(5) 0.012(4) 0.023(4)
C2 0.082(5) 0.076(4) 0.066(4) 0.020(3) 0.019(3) 0.000(3)
C3 0.074(4) 0.083(5) 0.063(3) 0.003(3) -0.004(3) -0.010(3)
C4 0.066(4) 0.075(4) 0.066(4) -0.006(3) -0.002(3) -0.022(3)
C5 0.054(3) 0.057(3) 0.070(3) -0.003(3) 0.008(3) -0.006(3)
C6 0.066(4) 0.063(4) 0.070(4) -0.002(3) 0.004(3) -0.015(3)
C7 0.094(5) 0.059(4) 0.072(4) -0.005(3) 0.012(3) -0.004(3)
C8 0.065(4) 0.051(3) 0.083(4) -0.006(3) 0.008(3) -0.001(3)
C9 0.065(4) 0.044(3) 0.078(4) -0.009(3) 0.011(3) 0.004(3)
C10 0.067(4) 0.051(4) 0.102(5) -0.004(3) 0.023(4) -0.002(3)
C11 0.057(4) 0.072(4) 0.118(5) -0.005(3) 0.025(4) -0.001(4)
C12 0.053(4) 0.066(4) 0.117(5) 0.002(3) 0.008(4) 0.021(4)
C13 0.055(4) 0.055(3) 0.098(4) 0.002(3) 0.004(3) 0.015(3)
C14 0.046(3) 0.052(3) 0.075(4) -0.002(2) -0.002(3) 0.011(3)
C15 0.051(3) 0.058(3) 0.084(4) 0.003(3) -0.004(3) 0.005(3)
C16 0.061(4) 0.051(3) 0.065(3) -0.011(3) -0.008(3) 0.011(3)
C17 0.056(4) 0.081(4) 0.086(4) 0.003(3) 0.005(3) 0.008(3)
C18 0.092(5) 0.099(5) 0.082(4) 0.002(4) 0.024(4) -0.001(4)
C19 0.118(6) 0.092(5) 0.068(4) -0.013(5) 0.010(5) -0.010(4)
C20 0.099(6) 0.097(5) 0.099(6) 0.008(5) -0.014(5) -0.013(4)
N4 0.108(4) 0.052(3) 0.061(3) 0.002(2) -0.009(3) 0.009(2)
N5 0.048(3) 0.042(2) 0.065(3) 0.004(2) 0.001(2) -0.009(2)
N6 0.071(3) 0.085(3) 0.071(3) -0.012(3) -0.016(3) 0.001(3)
C21 0.162(8) 0.107(6) 0.091(5) -0.024(5) 0.006(5) -0.023(4)
C22 0.076(4) 0.072(4) 0.075(4) -0.008(3) 0.011(3) 0.000(3)
C23 0.077(4) 0.099(5) 0.062(4) -0.010(4) -0.004(3) 0.006(4)
C24 0.078(4) 0.071(4) 0.064(4) 0.006(3) -0.001(3) 0.013(3)
C25 0.053(3) 0.055(3) 0.054(3) 0.003(3) 0.004(3) 0.013(3)
C26 0.070(4) 0.061(4) 0.056(3) 0.003(3) 0.003(3) 0.004(3)
C27 0.106(5) 0.060(4) 0.058(3) -0.001(3) 0.006(3) 0.008(3)
C28 0.061(4) 0.052(3) 0.060(3) 0.004(3) 0.001(3) 0.002(2)
C29 0.062(4) 0.046(3) 0.065(4) 0.006(3) 0.007(3) 0.002(2)
C30 0.077(4) 0.053(4) 0.089(4) 0.003(3) 0.026(4) -0.002(3)
C31 0.075(4) 0.064(4) 0.108(5) -0.003(3) 0.025(4) -0.005(4)
C32 0.054(4) 0.060(4) 0.107(5) 0.000(3) 0.004(3) -0.009(3)
C33 0.049(3) 0.058(3) 0.083(4) 0.003(3) 0.003(3) -0.010(3)
C34 0.049(3) 0.054(3) 0.055(3) 0.001(3) -0.003(3) -0.005(2)
C35 0.056(3) 0.052(3) 0.074(4) 0.003(3) -0.002(3) -0.003(3)
C36 0.049(4) 0.051(3) 0.071(4) 0.004(2) 0.000(3) -0.011(3)
C37 0.060(4) 0.074(4) 0.066(4) 0.010(3) 0.004(3) 0.002(3)
C38 0.065(4) 0.104(5) 0.082(4) -0.005(4) 0.014(4) 0.005(4)
C39 0.087(5) 0.111(5) 0.062(4) -0.007(4) 0.000(4) 0.005(3)
C40 0.084(5) 0.108(5) 0.066(4) -0.012(4) -0.016(4) 0.004(4)
N7 0.059(3) 0.119(4) 0.058(3) 0.001(3) 0.013(2) 0.013(3)
N8 0.044(3) 0.052(3) 0.068(3) -0.007(2) -0.001(2) 0.004(2)
N9 0.079(3) 0.085(3) 0.063(3) 0.007(3) 0.013(3) 0.014(3)
C41 0.099(6) 0.195(8) 0.082(5) 0.036(6) -0.022(4) 0.005(5)
C42 0.080(5) 0.079(4) 0.055(4) 0.008(3) 0.000(3) -0.004(3)
C43 0.090(5) 0.080(4) 0.059(4) 0.015(4) 0.010(4) 0.018(3)
C44 0.068(4) 0.080(4) 0.063(3) -0.002(3) 0.021(3) 0.008(3)
C45 0.053(4) 0.062(3) 0.051(3) -0.003(3) 0.004(3) -0.001(2)
C46 0.065(4) 0.076(4) 0.051(3) 0.001(3) 0.014(3) 0.005(3)
C47 0.057(4) 0.091(4) 0.067(4) 0.001(3) 0.010(3) -0.003(3)
C48 0.050(3) 0.073(4) 0.063(3) -0.001(3) 0.007(3) 0.005(3)
C49 0.047(3) 0.065(4) 0.074(4) -0.011(3) 0.005(3) 0.000(3)
C50 0.060(4) 0.068(4) 0.095(4) -0.011(3) 0.008(3) -0.021(4)
C51 0.067(4) 0.056(4) 0.132(6) -0.004(3) 0.011(4) -0.012(4)
C52 0.060(4) 0.060(4) 0.112(5) -0.004(3) 0.001(4) 0.006(3)
C53 0.056(3) 0.054(4) 0.094(4) -0.001(3) 0.000(3) 0.014(3)
C54 0.054(3) 0.048(3) 0.065(3) -0.002(2) 0.008(3) 0.008(3)
C55 0.054(3) 0.059(3) 0.066(3) -0.005(3) -0.001(3) 0.011(3)
C56 0.054(3) 0.062(4) 0.061(3) -0.013(3) -0.007(3) 0.013(3)
C57 0.089(4) 0.064(4) 0.078(4) -0.002(3) 0.012(3) -0.001(3)
C58 0.115(6) 0.088(5) 0.096(5) -0.001(4) 0.019(5) -0.019(4)
C59 0.104(6) 0.129(7) 0.078(5) -0.013(5) 0.014(4) -0.013(5)
C60 0.086(5) 0.125(7) 0.077(5) -0.005(5) 0.003(4) 0.012(4)
N10 0.053(3) 0.111(4) 0.083(3) -0.006(3) 0.014(3) -0.014(3)
N11 0.042(3) 0.052(3) 0.078(3) 0.001(2) -0.004(2) -0.001(2)
N12 0.105(4) 0.063(3) 0.083(4) -0.017(3) 0.008(3) -0.014(3)
C61 0.088(5) 0.168(8) 0.098(5) -0.024(5) -0.003(4) -0.004(5)
C62 0.070(4) 0.081(4) 0.075(4) -0.019(3) 0.004(3) 0.002(3)
C63 0.082(5) 0.090(5) 0.068(4) -0.006(4) 0.017(4) -0.004(3)
C64 0.062(4) 0.083(4) 0.079(4) 0.002(3) 0.018(3) -0.006(3)
C65 0.058(4) 0.056(3) 0.066(3) -0.004(3) 0.012(3) 0.002(3)
C66 0.059(4) 0.077(4) 0.062(3) 0.003(3) 0.010(3) -0.006(3)
C67 0.064(4) 0.093(5) 0.074(4) -0.002(3) 0.009(3) 0.012(3)
C68 0.047(3) 0.072(4) 0.074(4) 0.001(3) 0.000(3) -0.005(3)
C69 0.047(3) 0.061(4) 0.076(4) 0.005(3) 0.001(3) 0.005(3)
C70 0.052(4) 0.080(5) 0.108(5) 0.015(3) 0.015(4) 0.016(4)
C71 0.069(4) 0.057(4) 0.118(5) -0.003(3) 0.009(4) 0.009(4)
C72 0.066(4) 0.053(4) 0.116(5) -0.003(3) -0.004(4) -0.007(3)
C73 0.053(3) 0.053(3) 0.090(4) -0.003(3) -0.009(3) -0.010(3)
C74 0.052(3) 0.044(3) 0.072(4) 0.006(2) -0.005(3) -0.003(3)
C75 0.053(3) 0.054(3) 0.083(4) 0.000(3) 0.011(3) -0.016(3)
C76 0.058(3) 0.053(4) 0.080(4) 0.002(3) -0.006(3) 0.000(3)
C77 0.102(5) 0.056(4) 0.080(4) -0.002(3) 0.013(4) -0.005(3)
C78 0.115(6) 0.068(4) 0.092(5) -0.003(4) 0.014(4) 0.010(4)
C79 0.108(6) 0.085(5) 0.069(4) -0.013(4) 0.010(4) 0.007(4)
C80 0.134(7) 0.100(6) 0.071(4) -0.022(5) 0.016(4) -0.023(4)

loop_
_atom_type_symbol
_atom_type_description
_atom_type_scat_dispersion_real
_atom_type_scat_dispersion_imag
_atom_type_scat_source
C C 0.0033 0.0000 'International Tables Vol C Tables 4.2.6.8 and 6.1.1.4'
H H 0.0000 0.0000 'International Tables Vol C Tables 4.2.6.8 and 6.1.1.4'
N N 0.0061 0.0000 'International Tables Vol C Tables 4.2.6.8 and 6.1.1.4'

loop_
_geom_angle_atom_site_label_1
_geom_angle_atom_site_label_2
_geom_angle_atom_site_label_3
_geom_angle
C5 N1 C8 123.1(4)
C5 N1 H1A 118.4
C8 N1 H1A 118.4
C13 N2 C14 130.8(5)
C13 N2 C9 120.5(5)
C14 N2 C9 108.7(5)
C16 N3 C20 117.6(6)
C2 C1 H1B 109.5
C2 C1 H1C 109.5
H1B C1 H1C 109.5
C2 C1 H1D 109.5
H1B C1 H1D 109.5
H1C C1 H1D 109.5
C3 C2 C7 117.0(5)
C3 C2 C1 122.0(6)
C7 C2 C1 121.0(6)
C2 C3 C4 122.8(5)
C2 C3 H3B 118.6
C4 C3 H3B 118.6
C3 C4 C5 119.8(5)
C3 C4 H4A 120.1
C5 C4 H4A 120.1
C4 C5 C6 117.7(5)
C4 C5 N1 120.4(5)
C6 C5 N1 121.8(5)
C7 C6 C5 120.5(5)
C7 C6 H6A 119.7
C5 C6 H6A 119.7
C2 C7 C6 122.0(5)
C2 C7 H7A 119.0
C6 C7 H7A 119.0
C15 C8 C9 106.9(5)
C15 C8 N1 128.5(5)
C9 C8 N1 124.6(6)
C8 C9 C10 133.7(6)
C8 C9 N2 107.7(5)
C10 C9 N2 118.6(6)
C11 C10 C9 120.7(6)
C11 C10 H10A 119.7
C9 C10 H10A 119.7
C10 C11 C12 119.2(6)
C10 C11 H11A 120.4
C12 C11 H11A 120.4
C13 C12 C11 121.9(6)
C13 C12 H12A 119.0
C11 C12 H12A 119.0
C12 C13 N2 119.0(6)
C12 C13 H13A 120.5
N2 C13 H13A 120.5
C15 C14 N2 106.4(5)
C15 C14 C16 127.6(5)
N2 C14 C16 125.9(5)
C14 C15 C8 110.2(5)
C14 C15 H15A 124.9
C8 C15 H15A 124.9
N3 C16 C17 120.2(6)
N3 C16 C14 118.5(5)
C17 C16 C14 121.3(5)
C18 C17 C16 120.5(6)
C18 C17 H17A 119.7
C16 C17 H17A 119.7
C19 C18 C17 118.9(7)
C19 C18 H18A 120.6
C17 C18 H18A 120.6
C20 C19 C18 118.3(7)
C20 C19 H19A 120.8
C18 C19 H19A 120.8
C19 C20 N3 124.4(7)
C19 C20 H20A 117.8
N3 C20 H20A 117.8
C25 N4 C28 123.3(4)
C25 N4 H4B 118.3
C28 N4 H4B 118.3
C33 N5 C34 130.6(5)
C33 N5 C29 119.9(5)
C34 N5 C29 109.5(4)
C40 N6 C36 117.5(5)
C22 C21 H21A 109.5
C22 C21 H21B 109.5
H21A C21 H21B 109.5
C22 C21 H21C 109.5
H21A C21 H21C 109.5
H21B C21 H21C 109.5
C23 C22 C27 117.3(5)
C23 C22 C21 120.8(6)
C27 C22 C21 121.9(6)
C22 C23 C24 121.3(6)
C22 C23 H23A 119.3
C24 C23 H23A 119.3
C25 C24 C23 120.8(5)
C25 C24 H24A 119.6
C23 C24 H24A 119.6
C26 C25 C24 118.7(5)
C26 C25 N4 121.5(5)
C24 C25 N4 119.8(5)
C25 C26 C27 120.1(5)
C25 C26 H26A 119.9
C27 C26 H26A 119.9
C22 C27 C26 121.9(5)
C22 C27 H27A 119.1
C26 C27 H27A 119.1
C35 C28 C29 108.7(5)
C35 C28 N4 127.4(5)
C29 C28 N4 123.9(5)
C28 C29 C30 134.5(6)
C28 C29 N5 106.2(5)
C30 C29 N5 119.3(5)
C31 C30 C29 119.9(6)
C31 C30 H30A 120.0
C29 C30 H30A 120.0
C30 C31 C32 119.5(6)
C30 C31 H31A 120.3
C32 C31 H31A 120.3
C33 C32 C31 121.4(6)
C33 C32 H32A 119.3
C31 C32 H32A 119.3
C32 C33 N5 119.9(5)
C32 C33 H33A 120.0
N5 C33 H33A 120.0
C35 C34 N5 106.0(4)
C35 C34 C36 128.0(5)
N5 C34 C36 126.0(4)
C28 C35 C34 109.5(5)
C28 C35 H35A 125.2
C34 C35 H35A 125.2
N6 C36 C37 119.9(5)
N6 C36 C34 119.7(5)
C37 C36 C34 120.3(5)
C38 C37 C36 120.7(5)
C38 C37 H37A 119.6
C36 C37 H37A 119.6
C37 C38 C39 118.7(6)
C37 C38 H38A 120.6
C39 C38 H38A 120.6
C40 C39 C38 118.1(6)
C40 C39 H39A 121.0
C38 C39 H39A 121.0
N6 C40 C39 125.0(6)
N6 C40 H40A 117.5
C39 C40 H40A 117.5
C45 N7 C48 123.9(5)
C45 N7 H7B 118.1
C48 N7 H7B 118.1
C54 N8 C53 130.6(5)
C54 N8 C49 109.3(4)
C53 N8 C49 120.1(5)
C60 N9 C56 116.6(6)
C42 C41 H41A 109.5
C42 C41 H41B 109.5
H41A C41 H41B 109.5
C42 C41 H41C 109.5
H41A C41 H41C 109.5
H41B C41 H41C 109.5
C43 C42 C47 116.5(6)
C43 C42 C41 122.4(6)
C47 C42 C41 121.1(7)
C42 C43 C44 122.3(5)
C42 C43 H43A 118.9
C44 C43 H43A 118.9
C45 C44 C43 121.6(6)
C45 C44 H44A 119.2
C43 C44 H44A 119.2
C44 C45 N7 121.6(5)
C44 C45 C46 117.3(5)
N7 C45 C46 121.0(5)
C47 C46 C45 119.5(5)
C47 C46 H46A 120.3
C45 C46 H46A 120.3
C46 C47 C42 122.8(6)
C46 C47 H47A 118.6
C42 C47 H47A 118.6
C55 C48 C49 108.0(5)
C55 C48 N7 127.5(5)
C49 C48 N7 124.5(5)
C50 C49 C48 134.6(6)
C50 C49 N8 118.7(5)
C48 C49 N8 106.7(5)
C51 C50 C49 120.9(6)
C51 C50 H50A 119.5
C49 C50 H50A 119.5
C50 C51 C52 119.5(6)
C50 C51 H51A 120.3
C52 C51 H51A 120.3
C53 C52 C51 121.4(6)
C53 C52 H52A 119.3
C51 C52 H52A 119.3
C52 C53 N8 119.4(6)
C52 C53 H53A 120.3
N8 C53 H53A 120.3
N8 C54 C55 106.7(5)
N8 C54 C56 126.1(5)
C55 C54 C56 127.2(5)
C48 C55 C54 109.3(5)
C48 C55 H55A 125.4
C54 C55 H55A 125.4
N9 C56 C57 122.2(6)
N9 C56 C54 117.2(5)
C57 C56 C54 120.6(5)
C56 C57 C58 119.9(6)
C56 C57 H57A 120.1
C58 C57 H57A 120.1
C59 C58 C57 118.4(7)
C59 C58 H58A 120.8
C57 C58 H58A 120.8
C60 C59 C58 118.2(7)
C60 C59 H59A 120.9
C58 C59 H59A 120.9
N9 C60 C59 124.7(7)
N9 C60 H60A 117.7
C59 C60 H60A 117.7
C65 N10 C68 123.8(5)
C65 N10 H10B 118.1
C68 N10 H10B 118.1
C73 N11 C69 120.8(5)
C73 N11 C74 130.5(5)
C69 N11 C74 108.7(4)
C80 N12 C76 117.4(6)
C62 C61 H61A 109.5
C62 C61 H61B 109.5
H61A C61 H61B 109.5
C62 C61 H61C 109.5
H61A C61 H61C 109.5
H61B C61 H61C 109.5
C67 C62 C63 116.8(6)
C67 C62 C61 121.8(6)
C63 C62 C61 121.4(6)
C64 C63 C62 121.6(6)
C64 C63 H63A 119.2
C62 C63 H63A 119.2
C63 C64 C65 120.2(6)
C63 C64 H64A 119.9
C65 C64 H64A 119.9
C66 C65 C64 117.9(5)
C66 C65 N10 122.8(5)
C64 C65 N10 119.3(5)
C65 C66 C67 120.9(5)
C65 C66 H66A 119.5
C67 C66 H66A 119.5
C62 C67 C66 122.6(6)
C62 C67 H67A 118.7
C66 C67 H67A 118.7
C69 C68 C75 108.0(5)
C69 C68 N10 125.4(6)
C75 C68 N10 126.5(5)
C68 C69 N11 107.9(5)
C68 C69 C70 133.7(6)
N11 C69 C70 118.4(5)
C71 C70 C69 119.8(7)
C71 C70 H70A 120.1
C69 C70 H70A 120.1
C70 C71 C72 119.4(6)
C70 C71 H71A 120.3
C72 C71 H71A 120.3
C73 C72 C71 122.1(6)
C73 C72 H72A 119.0
C71 C72 H72A 119.0
C72 C73 N11 119.5(6)
C72 C73 H73A 120.2
N11 C73 H73A 120.2
C75 C74 N11 106.2(5)
C75 C74 C76 128.2(5)
N11 C74 C76 125.6(5)
C74 C75 C68 109.1(5)
C74 C75 H75A 125.4
C68 C75 H75A 125.4
N12 C76 C77 120.5(6)
N12 C76 C74 120.0(5)
C77 C76 C74 119.4(5)
C78 C77 C76 121.2(6)
C78 C77 H77A 119.4
C76 C77 H77A 119.4
C77 C78 C79 118.8(6)
C77 C78 H78A 120.6
C79 C78 H78A 120.6
C80 C79 C78 116.2(6)
C80 C79 H79A 121.9
C78 C79 H79A 121.9
N12 C80 C79 125.9(6)
N12 C80 H80A 117.0
C79 C80 H80A 117.0

loop_
_geom_bond_atom_site_label_1
_geom_bond_atom_site_label_2
_geom_bond_distance
N1 C5 1.384(6)
N1 C8 1.398(7)
N1 H1A 0.8600
N2 C13 1.376(6)
N2 C14 1.388(6)
N2 C9 1.399(7)
N3 C16 1.337(7)
N3 C20 1.339(8)
C1 C2 1.501(8)
C1 H1B 0.9600
C1 H1C 0.9600
C1 H1D 0.9600
C2 C3 1.355(8)
C2 C7 1.365(8)
C3 C4 1.375(8)
C3 H3B 0.9300
C4 C5 1.380(7)
C4 H4A 0.9300
C5 C6 1.384(7)
C6 C7 1.369(7)
C6 H6A 0.9300
C7 H7A 0.9300
C8 C15 1.385(7)
C8 C9 1.386(7)
C9 C10 1.390(8)
C10 C11 1.351(8)
C10 H10A 0.9300
C11 C12 1.393(8)
C11 H11A 0.9300
C12 C13 1.344(8)
C12 H12A 0.9300
C13 H13A 0.9300
C14 C15 1.378(7)
C14 C16 1.437(7)
C15 H15A 0.9300
C16 C17 1.377(8)
C17 C18 1.360(8)
C17 H17A 0.9300
C18 C19 1.359(9)
C18 H18A 0.9300
C19 C20 1.338(10)
C19 H19A 0.9300
C20 H20A 0.9300
N4 C25 1.378(6)
N4 C28 1.422(6)
N4 H4B 0.8600
N5 C33 1.371(6)
N5 C34 1.383(6)
N5 C29 1.397(6)
N6 C40 1.332(7)
N6 C36 1.343(6)
C21 C22 1.513(8)
C21 H21A 0.9600
C21 H21B 0.9600
C21 H21C 0.9600
C22 C23 1.372(8)
C22 C27 1.377(8)
C23 C24 1.383(8)
C23 H23A 0.9300
C24 C25 1.372(7)
C24 H24A 0.9300
C25 C26 1.369(7)
C26 C27 1.383(7)
C26 H26A 0.9300
C27 H27A 0.9300
C28 C35 1.369(7)
C28 C29 1.376(7)
C29 C30 1.397(8)
C30 C31 1.356(8)
C30 H30A 0.9300
C31 C32 1.396(8)
C31 H31A 0.9300
C32 C33 1.345(7)
C32 H32A 0.9300
C33 H33A 0.9300
C34 C35 1.378(7)
C34 C36 1.432(7)
C35 H35A 0.9300
C36 C37 1.388(7)
C37 C38 1.362(8)
C37 H37A 0.9300
C38 C39 1.363(8)
C38 H38A 0.9300
C39 C40 1.347(9)
C39 H39A 0.9300
C40 H40A 0.9300
N7 C45 1.382(6)
N7 C48 1.399(7)
N7 H7B 0.8600
N8 C54 1.379(6)
N8 C53 1.380(6)
N8 C49 1.399(6)
N9 C60 1.332(8)
N9 C56 1.332(6)
C41 C42 1.496(9)
C41 H41A 0.9600
C41 H41B 0.9600
C41 H41C 0.9600
C42 C43 1.343(8)
C42 C47 1.369(7)
C43 C44 1.360(8)
C43 H43A 0.9300
C44 C45 1.357(7)
C44 H44A 0.9300
C45 C46 1.388(7)
C46 C47 1.363(7)
C46 H46A 0.9300
C47 H47A 0.9300
C48 C55 1.376(7)
C48 C49 1.393(8)
C49 C50 1.386(8)
C50 C51 1.329(8)
C50 H50A 0.9300
C51 C52 1.409(8)
C51 H51A 0.9300
C52 C53 1.332(7)
C52 H52A 0.9300
C53 H53A 0.9300
C54 C55 1.389(7)
C54 C56 1.461(7)
C55 H55A 0.9300
C56 C57 1.358(7)
C57 C58 1.369(8)
C57 H57A 0.9300
C58 C59 1.365(10)
C58 H58A 0.9300
C59 C60 1.345(10)
C59 H59A 0.9300
C60 H60A 0.9300
N10 C65 1.387(7)
N10 C68 1.407(7)
N10 H10B 0.8600
N11 C73 1.377(6)
N11 C69 1.385(6)
N11 C74 1.399(6)
N12 C80 1.322(8)
N12 C76 1.332(7)
C61 C62 1.504(8)
C61 H61A 0.9600
C61 H61B 0.9600
C61 H61C 0.9600
C62 C67 1.359(8)
C62 C63 1.381(8)
C63 C64 1.380(8)
C63 H63A 0.9300
C64 C65 1.386(7)
C64 H64A 0.9300
C65 C66 1.365(7)
C66 C67 1.368(8)
C66 H66A 0.9300
C67 H67A 0.9300
C68 C69 1.361(7)
C68 C75 1.390(7)
C69 C70 1.411(8)
C70 C71 1.358(9)
C70 H70A 0.9300
C71 C72 1.388(9)
C71 H71A 0.9300
C72 C73 1.329(8)
C72 H72A 0.9300
C73 H73A 0.9300
C74 C75 1.375(7)
C74 C76 1.430(7)
C75 H75A 0.9300
C76 C77 1.374(7)
C77 C78 1.362(8)
C77 H77A 0.9300
C78 C79 1.379(8)
C78 H78A 0.9300
C79 C80 1.364(9)
C79 H79A 0.9300
C80 H80A 0.9300

loop_
_geom_hbond_atom_site_label_D
_geom_hbond_atom_site_label_H
_geom_hbond_atom_site_label_A
_geom_hbond_site_symmetry_A
_geom_hbond_distance_DH
_geom_hbond_distance_HA
_geom_hbond_distance_DA
_geom_hbond_angle_DHA
_geom_hbond_publ_flag
C13 H13A N3 . 0.93 2.3022 2.878(8) 119.6(2) yes
C33 H33A N6 . 0.93 2.3160 2.902(8) 120.60(10) yes
C53 H53A N9 . 0.93 2.2853 2.867(7) 120.1(2) yes
C73 H73A N12 . 0.93 2.3445 2.917(8) 119.4(4) yes
N7 H7B Cg1 3_445 0.86 2.827(2) 3.673(2) 168.5(2) yes
C57 H57A Cg2 1_545 0.93 2.977(2) 3.852(3) 157.40(10) yes

loop_
_cod_related_entry_id
_cod_related_entry_database
_cod_related_entry_code
1 ChemSpider 24739568
